data_7008783
loop_
_publ_author_name
'Albrecht, Markus'
'Osetska, Olga'
'Fr\"ohlich, Roland'

_publ_section_title
;
 2-[(8-Hydroxyquinolinyl)methylene]hydrazinecarboxamide: expanding the
 coordination sphere of 8-hydroxyquinoline for coordination of
 rare-earth metal(iii) ions
;
_journal_issue 23
_journal_name_full 'Dalton Transactions'
_journal_page_first 3757
_journal_paper_doi 10.1039/b507621h
_journal_year 2005
_chemical_formula_sum 'C40 H60 Cl2 N16 O16 Y2'
_chemical_formula_weight 1269.76
_chemical_name_systematic
;
?
;
_space_group_IT_number 2
_symmetry_cell_setting triclinic
_symmetry_space_group_name_Hall '-P 1'
_symmetry_space_group_name_H-M 'P -1'
_atom_sites_solution_hydrogens 'at N from difmap, other geom'
_atom_sites_solution_primary direct
_atom_sites_solution_secondary difmap
_audit_creation_method SHELXL-97
_cell_angle_alpha 68.92(1)
_cell_angle_beta 68.11(1)
_cell_angle_gamma 81.10(1)
_cell_formula_units_Z 1
_cell_length_a 10.285(1)
_cell_length_b 11.109(1)
_cell_length_c 13.741(1)
_cell_measurement_temperature 198(2)
_cell_volume 1358.9(2)
_computing_cell_refinement 'Collect (Nonius B.V., 1998)'
_computing_data_collection 'Collect (Nonius B.V., 1998)'
_computing_data_reduction 'Denzo-SMN (Otwinowski & Minor, 1997)'
_computing_molecular_graphics 'SCHAKAL (Keller, 1997)'
_computing_publication_material 'SHELXL-97 (Sheldrick, 1997)'
_computing_structure_refinement 'SHELXL-97 (Sheldrick, 1997)'
_computing_structure_solution 'SHELXS-97 (Sheldrick, 1990)'
_diffrn_ambient_temperature 198(2)
_diffrn_measured_fraction_theta_full 0.993
_diffrn_measured_fraction_theta_max 0.993
_diffrn_measurement_device_type 'Nonis KappaCCD'
_diffrn_measurement_method '\w and \f scans'
_diffrn_radiation_monochromator graphite
_diffrn_radiation_source 'rotating anode Nonius FR591'
_diffrn_radiation_type MoK\a
_diffrn_radiation_wavelength 0.71073
_diffrn_reflns_av_R_equivalents 0.0556
_diffrn_reflns_av_sigmaI/netI 0.0549
_diffrn_reflns_limit_h_max 13
_diffrn_reflns_limit_h_min -13
_diffrn_reflns_limit_k_max 14
_diffrn_reflns_limit_k_min -14
_diffrn_reflns_limit_l_max 18
_diffrn_reflns_limit_l_min -16
_diffrn_reflns_number 14430
_diffrn_reflns_theta_full 27.91
_diffrn_reflns_theta_max 27.91
_diffrn_reflns_theta_min 2.13
_exptl_absorpt_coefficient_mu 2.302
_exptl_absorpt_correction_T_max 0.8936
_exptl_absorpt_correction_T_min 0.5968
_exptl_absorpt_correction_type empirical
_exptl_absorpt_process_details 'SORTAV (Blessing, 1995 & 1997)'
_exptl_crystal_colour yellow-red
_exptl_crystal_density_diffrn 1.552
_exptl_crystal_density_method 'not measured'
_exptl_crystal_description plate
_exptl_crystal_F_000 652
_exptl_crystal_size_max 0.25
_exptl_crystal_size_mid 0.20
_exptl_crystal_size_min 0.05
_refine_diff_density_max 3.026
_refine_diff_density_min -1.400
_refine_diff_density_rms 0.131
_refine_ls_extinction_method none
_refine_ls_goodness_of_fit_ref 1.042
_refine_ls_hydrogen_treatment mixed
_refine_ls_matrix_type full
_refine_ls_number_parameters 328
_refine_ls_number_reflns 6462
_refine_ls_number_restraints 0
_refine_ls_restrained_S_all 1.042
_refine_ls_R_factor_all 0.0815
_refine_ls_R_factor_gt 0.0682
_refine_ls_shift/su_max 0.001
_refine_ls_shift/su_mean 0.000
_refine_ls_structure_factor_coef Fsqd
_refine_ls_weighting_details 'calc w=1/[\s^2^(Fo^2^)+(0.1149P)^2^+3.0314P] where P=(Fo^2^+2Fc^2^)/3'
_refine_ls_weighting_scheme calc
_refine_ls_wR_factor_gt 0.1827
_refine_ls_wR_factor_ref 0.1934
_reflns_number_gt 5479
_reflns_number_total 6462
_reflns_threshold_expression >2sigma(I)
_cod_data_source_file b507621h.txt
_cod_data_source_block fro3118
_cod_original_sg_symbol_H-M P-1
_cod_database_code 7008783

loop_
_symmetry_equiv_pos_as_xyz
'x, y, z'
'-x, -y, -z'

loop_
_atom_site_label
_atom_site_type_symbol
_atom_site_fract_x
_atom_site_fract_y
_atom_site_fract_z
_atom_site_U_iso_or_equiv
_atom_site_adp_type
_atom_site_occupancy
_atom_site_symmetry_multiplicity
_atom_site_calc_flag
_atom_site_refinement_flags
_atom_site_disorder_assembly
_atom_site_disorder_group
Y Y 0.81998(4) 0.41771(3) 0.06245(3) 0.02542(15) Uani 1 1 d . . .
N11 N 0.9132(4) 0.1940(3) 0.1144(3) 0.0264(7) Uani 1 1 d . . .
C12 C 1.0444(4) 0.1726(4) 0.0484(4) 0.0267(8) Uani 1 1 d . . .
C13 C 1.1200(4) 0.2839(4) -0.0320(4) 0.0278(8) Uani 1 1 d . . .
O13 O 1.0614(3) 0.3993(3) -0.0304(3) 0.0286(6) Uani 1 1 d . . .
C14 C 1.2500(5) 0.2641(4) -0.1042(4) 0.0352(10) Uani 1 1 d . . .
H14 H 1.3005 0.3361 -0.1618 0.042 Uiso 1 1 calc R . .
C15 C 1.3094(5) 0.1388(5) -0.0941(5) 0.0427(12) Uani 1 1 d . . .
H15 H 1.3999 0.1284 -0.1444 0.051 Uiso 1 1 calc R . .
C16 C 1.2402(5) 0.0326(4) -0.0139(5) 0.0406(11) Uani 1 1 d . . .
H16 H 1.2824 -0.0508 -0.0083 0.049 Uiso 1 1 calc R . .
C17 C 1.1054(5) 0.0471(4) 0.0607(4) 0.0342(10) Uani 1 1 d . . .
C18 C 1.0246(6) -0.0559(4) 0.1482(4) 0.0402(11) Uani 1 1 d . . .
H18 H 1.0611 -0.1419 0.1601 0.048 Uiso 1 1 calc R . .
C19 C 0.8954(6) -0.0323(4) 0.2149(4) 0.0386(11) Uani 1 1 d . . .
H19 H 0.8423 -0.1009 0.2751 0.046 Uiso 1 1 calc R . .
C20 C 0.8407(5) 0.0948(4) 0.1944(4) 0.0292(9) Uani 1 1 d . . .
C21 C 0.6991(5) 0.1264(4) 0.2595(4) 0.0301(9) Uani 1 1 d . . .
H21 H 0.6404 0.0638 0.3224 0.036 Uiso 1 1 calc R . .
N22 N 0.6602(4) 0.2441(3) 0.2256(3) 0.0300(8) Uani 1 1 d . . .
N23 N 0.5314(4) 0.2856(4) 0.2802(4) 0.0365(9) Uani 1 1 d . . .
H23 H 0.4697 0.2334 0.3378 0.044 Uiso 1 1 calc R . .
C24 C 0.5054(5) 0.4151(4) 0.2386(4) 0.0345(10) Uani 1 1 d . . .
N25 N 0.3827(5) 0.4579(5) 0.2941(5) 0.0490(12) Uani 1 1 d . . .
H25A H 0.378(8) 0.527(8) 0.273(6) 0.059 Uiso 1 1 d . . .
H25B H 0.338(7) 0.396(7) 0.351(6) 0.059 Uiso 1 1 d . . .
O26 O 0.5930(3) 0.4852(3) 0.1544(3) 0.0397(8) Uani 1 1 d . . .
O31 O 0.8335(4) 0.4008(3) 0.2337(3) 0.0422(8) Uani 1 1 d . . .
C32 C 0.9012(6) 0.4535(5) 0.2643(4) 0.0392(11) Uani 1 1 d . . .
H32 H 1.0004 0.4535 0.2308 0.047 Uiso 1 1 calc R . .
N33 N 0.8443(6) 0.5096(5) 0.3403(4) 0.0490(11) Uani 1 1 d . . .
C34 C 0.9292(11) 0.5728(9) 0.3716(8) 0.083(3) Uani 1 1 d . . .
H34A H 1.0287 0.5564 0.3348 0.125 Uiso 1 1 calc R . .
H34B H 0.9066 0.5386 0.4523 0.125 Uiso 1 1 calc R . .
H34C H 0.9092 0.6660 0.3488 0.125 Uiso 1 1 calc R . .
C35 C 0.6945(8) 0.5183(8) 0.3942(6) 0.070(2) Uani 1 1 d . . .
H35A H 0.6474 0.4690 0.3709 0.106 Uiso 1 1 calc R . .
H35B H 0.6630 0.6089 0.3734 0.106 Uiso 1 1 calc R . .
H35C H 0.6713 0.4829 0.4750 0.106 Uiso 1 1 calc R . .
O41 O 0.7698(3) 0.5875(3) -0.0815(3) 0.0357(7) Uani 1 1 d . . .
C42 C 0.6816(5) 0.6767(4) -0.0813(5) 0.0377(11) Uani 1 1 d . . .
H42 H 0.5954 0.6633 -0.0207 0.045 Uiso 1 1 calc R . .
N43 N 0.7012(5) 0.7898(4) -0.1611(4) 0.0408(10) Uani 1 1 d . . .
C44 C 0.5935(6) 0.8917(5) -0.1556(7) 0.0585(17) Uani 1 1 d . . .
H44A H 0.5136 0.8613 -0.0867 0.088 Uiso 1 1 calc R . .
H44B H 0.5625 0.9144 -0.2195 0.088 Uiso 1 1 calc R . .
H44C H 0.6320 0.9678 -0.1568 0.088 Uiso 1 1 calc R . .
C45 C 0.8301(7) 0.8194(6) -0.2536(5) 0.0541(15) Uani 1 1 d . . .
H45A H 0.8989 0.7492 -0.2414 0.081 Uiso 1 1 calc R . .
H45B H 0.8662 0.9000 -0.2609 0.081 Uiso 1 1 calc R . .
H45C H 0.8133 0.8291 -0.3218 0.081 Uiso 1 1 calc R . .
N51 N 0.7404(4) 0.3187(3) -0.0732(3) 0.0268(7) Uani 1 1 d . . .
O52 O 0.8657(4) 0.3438(4) -0.1011(4) 0.0474(9) Uani 1 1 d . . .
O53 O 0.6560(4) 0.3278(4) 0.0133(4) 0.0529(10) Uani 1 1 d . . .
O54 O 0.7010(5) 0.2873(4) -0.1382(5) 0.0642(13) Uani 1 1 d . . .
Cl Cl 0.2824(3) 0.1813(2) 0.49376(18) 0.0888(7) Uani 1 1 d . . .
O71 O 0.6090(11) 0.2839(10) 0.6772(9) 0.141(3) Uiso 1 1 d . . .
C72 C 0.7423(18) 0.2391(16) 0.6226(14) 0.152(5) Uiso 1 1 d . . .
H72 H 0.8256 0.2536 0.6309 0.182 Uiso 1 1 calc R . .
N73 N 0.7408(7) 0.1792(7) 0.5631(6) 0.0747(17) Uiso 1 1 d . . .
C74 C 0.8392(16) 0.1270(15) 0.4847(13) 0.144(5) Uiso 1 1 d . . .
H74A H 0.8388 0.1791 0.4101 0.216 Uiso 1 1 calc R . .
H74B H 0.8146 0.0382 0.5014 0.216 Uiso 1 1 calc R . .
H74C H 0.9328 0.1273 0.4878 0.216 Uiso 1 1 calc R . .
C75 C 0.6006(17) 0.1640(17) 0.5577(15) 0.164(6) Uiso 1 1 d . . .
H75A H 0.5255 0.1876 0.6175 0.246 Uiso 1 1 calc R . .
H75B H 0.5906 0.0741 0.5662 0.246 Uiso 1 1 calc R . .
H75C H 0.5947 0.2205 0.4858 0.246 Uiso 1 1 calc R . .

loop_
_atom_site_aniso_label
_atom_site_aniso_U_11
_atom_site_aniso_U_22
_atom_site_aniso_U_33
_atom_site_aniso_U_23
_atom_site_aniso_U_13
_atom_site_aniso_U_12
Y 0.0233(2) 0.0153(2) 0.0328(2) -0.00572(15) -0.00734(15) 0.00197(13)
N11 0.0287(17) 0.0170(15) 0.0301(18) -0.0066(14) -0.0088(14) 0.0024(13)
C12 0.029(2) 0.0171(18) 0.033(2) -0.0102(16) -0.0094(17) 0.0030(15)
C13 0.0266(19) 0.0167(18) 0.038(2) -0.0083(16) -0.0106(17) 0.0032(15)
O13 0.0235(14) 0.0157(13) 0.0408(18) -0.0091(12) -0.0060(12) 0.0028(10)
C14 0.033(2) 0.020(2) 0.043(3) -0.0095(18) -0.0043(19) 0.0043(16)
C15 0.037(2) 0.030(2) 0.052(3) -0.017(2) -0.004(2) 0.0062(19)
C16 0.042(3) 0.020(2) 0.048(3) -0.011(2) -0.007(2) 0.0086(18)
C17 0.036(2) 0.020(2) 0.042(3) -0.0103(18) -0.012(2) 0.0081(17)
C18 0.050(3) 0.0154(19) 0.042(3) -0.0071(18) -0.007(2) 0.0090(18)
C19 0.047(3) 0.020(2) 0.037(3) -0.0044(18) -0.007(2) 0.0014(18)
C20 0.035(2) 0.0199(19) 0.028(2) -0.0054(16) -0.0091(17) 0.0007(16)
C21 0.033(2) 0.0201(19) 0.031(2) -0.0060(16) -0.0049(17) -0.0045(16)
N22 0.0270(17) 0.0227(17) 0.034(2) -0.0087(15) -0.0051(15) 0.0000(13)
N23 0.0282(18) 0.0238(18) 0.041(2) -0.0066(16) 0.0011(16) 0.0006(14)
C24 0.028(2) 0.027(2) 0.038(3) -0.0078(19) -0.0046(18) 0.0030(17)
N25 0.037(2) 0.028(2) 0.057(3) -0.009(2) 0.003(2) 0.0071(18)
O26 0.0290(16) 0.0233(16) 0.049(2) -0.0063(14) -0.0003(14) 0.0028(12)
O31 0.056(2) 0.0334(18) 0.0353(19) -0.0111(15) -0.0106(16) -0.0099(16)
C32 0.048(3) 0.029(2) 0.037(3) -0.007(2) -0.015(2) 0.001(2)
N33 0.072(3) 0.036(2) 0.043(3) -0.016(2) -0.024(2) 0.003(2)
C34 0.121(7) 0.075(5) 0.083(6) -0.036(5) -0.056(6) -0.006(5)
C35 0.076(5) 0.072(5) 0.055(4) -0.029(4) -0.013(3) 0.017(4)
O41 0.0367(17) 0.0236(15) 0.0421(19) -0.0056(14) -0.0166(15) 0.0072(13)
C42 0.032(2) 0.025(2) 0.051(3) -0.004(2) -0.017(2) 0.0007(17)
N43 0.040(2) 0.026(2) 0.052(3) -0.0044(18) -0.020(2) 0.0042(16)
C44 0.046(3) 0.027(3) 0.095(5) -0.007(3) -0.034(3) 0.011(2)
C45 0.059(4) 0.041(3) 0.045(3) -0.001(2) -0.012(3) 0.001(3)
N51 0.0307(18) 0.0104(14) 0.041(2) -0.0079(14) -0.0177(16) 0.0059(12)
O52 0.042(2) 0.038(2) 0.064(3) -0.0196(18) -0.0200(18) 0.0051(16)
O53 0.045(2) 0.052(2) 0.063(3) -0.013(2) -0.021(2) -0.0092(18)
O54 0.083(3) 0.047(2) 0.087(3) -0.027(2) -0.057(3) 0.012(2)
Cl 0.0994(15) 0.0683(12) 0.0607(11) -0.0150(9) 0.0153(10) -0.0206(11)

loop_
_atom_type_symbol
_atom_type_description
_atom_type_scat_dispersion_real
_atom_type_scat_dispersion_imag
_atom_type_scat_source
C C 0.0033 0.0016 'International Tables Vol C Tables 4.2.6.8 and 6.1.1.4'
H H 0.0000 0.0000 'International Tables Vol C Tables 4.2.6.8 and 6.1.1.4'
N N 0.0061 0.0033 'International Tables Vol C Tables 4.2.6.8 and 6.1.1.4'
O O 0.0106 0.0060 'International Tables Vol C Tables 4.2.6.8 and 6.1.1.4'
Y Y -2.7962 3.5667 'International Tables Vol C Tables 4.2.6.8 and 6.1.1.4'
Cl Cl 0.1484 0.1585 'International Tables Vol C Tables 4.2.6.8 and 6.1.1.4'

loop_
_geom_angle_atom_site_label_1
_geom_angle_atom_site_label_2
_geom_angle_atom_site_label_3
_geom_angle
_geom_angle_site_symmetry_1
_geom_angle_site_symmetry_3
_geom_angle_publ_flag
O13 Y O31 97.00(13) . . ?
O13 Y O41 97.38(11) . . ?
O31 Y O41 134.32(12) . . ?
O13 Y O13 68.46(12) . 2_765 ?
O31 Y O13 73.62(12) . 2_765 ?
O41 Y O13 71.98(11) . 2_765 ?
O13 Y O26 165.79(11) . . ?
O31 Y O26 77.92(14) . . ?
O41 Y O26 77.66(12) . . ?
O13 Y O26 97.34(11) 2_765 . ?
O13 Y N11 66.77(11) . . ?
O31 Y N11 80.80(13) . . ?
O41 Y N11 144.28(12) . . ?
O13 Y N11 124.37(11) 2_765 . ?
O26 Y N11 124.52(12) . . ?
O13 Y O53 118.38(14) . . ?
O31 Y O53 132.34(14) . . ?
O41 Y O53 74.72(13) . . ?
O13 Y O53 146.64(13) 2_765 . ?
O26 Y O53 73.52(15) . . ?
N11 Y O53 84.95(13) . . ?
O13 Y O52 69.09(12) . . ?
O31 Y O52 154.53(13) . . ?
O41 Y O52 70.25(12) . . ?
O13 Y O52 117.33(12) 2_765 . ?
O26 Y O52 120.36(13) . . ?
N11 Y O52 74.14(12) . . ?
O53 Y O52 50.43(14) . . ?
O13 Y N22 127.46(11) . . ?
O31 Y N22 67.46(12) . . ?
O41 Y N22 130.11(12) . . ?
O13 Y N22 139.11(12) 2_765 . ?
O26 Y N22 63.13(12) . . ?
N11 Y N22 61.40(12) . . ?
O53 Y N22 65.77(14) . . ?
O52 Y N22 103.33(13) . . ?
O13 Y N51 94.41(11) . . ?
O31 Y N51 151.31(11) . . ?
O41 Y N51 69.48(11) . . ?
O13 Y N51 135.04(11) 2_765 . ?
O26 Y N51 96.22(12) . . ?
N11 Y N51 79.70(10) . . ?
O53 Y N51 24.81(13) . . ?
O52 Y N51 25.67(12) . . ?
N22 Y N51 84.73(12) . . ?
O13 Y Y 34.29(7) . 2_765 ?
O31 Y Y 84.42(9) . 2_765 ?
O41 Y Y 83.69(8) . 2_765 ?
O13 Y Y 34.16(7) 2_765 2_765 ?
O26 Y Y 131.50(9) . 2_765 ?
N11 Y Y 95.96(8) . 2_765 ?
O53 Y Y 142.46(11) . 2_765 ?
O52 Y Y 93.59(9) . 2_765 ?
N22 Y Y 145.60(9) . 2_765 ?
N51 Y Y 118.36(8) . 2_765 ?
C20 N11 C12 119.1(4) . . ?
C20 N11 Y 124.7(3) . . ?
C12 N11 Y 115.9(3) . . ?
N11 C12 C17 122.2(4) . . ?
N11 C12 C13 116.4(3) . . ?
C17 C12 C13 121.4(4) . . ?
O13 C13 C14 124.9(4) . . ?
O13 C13 C12 117.8(4) . . ?
C14 C13 C12 117.4(4) . . ?
C13 O13 Y 119.9(3) . . ?
C13 O13 Y 125.8(3) . 2_765 ?
Y O13 Y 111.54(12) . 2_765 ?
C13 C14 C15 121.2(4) . . ?
C16 C15 C14 121.6(5) . . ?
C15 C16 C17 119.6(4) . . ?
C16 C17 C12 118.7(4) . . ?
C16 C17 C18 124.6(4) . . ?
C12 C17 C18 116.7(4) . . ?
C19 C18 C17 120.2(4) . . ?
C18 C19 C20 119.4(4) . . ?
N11 C20 C19 122.3(4) . . ?
N11 C20 C21 115.4(4) . . ?
C19 C20 C21 122.3(4) . . ?
N22 C21 C20 115.0(4) . . ?
C21 N22 N23 120.5(4) . . ?
C21 N22 Y 123.3(3) . . ?
N23 N22 Y 116.1(3) . . ?
N22 N23 C24 114.6(4) . . ?
O26 C24 N25 123.8(5) . . ?
O26 C24 N23 120.9(4) . . ?
N25 C24 N23 115.2(4) . . ?
C24 O26 Y 125.0(3) . . ?
C32 O31 Y 135.5(3) . . ?
O31 C32 N33 123.9(5) . . ?
C32 N33 C35 122.5(5) . . ?
C32 N33 C34 121.6(6) . . ?
C35 N33 C34 115.8(6) . . ?
C42 O41 Y 132.3(3) . . ?
O41 C42 N43 123.3(5) . . ?
C42 N43 C45 121.8(4) . . ?
C42 N43 C44 120.7(5) . . ?
C45 N43 C44 117.4(5) . . ?
O53 N51 O52 120.4(4) . . ?
O53 N51 O54 120.3(4) . . ?
O52 N51 O54 119.3(5) . . ?
O53 N51 Y 59.2(2) . . ?
O52 N51 Y 61.3(2) . . ?
O54 N51 Y 173.8(3) . . ?
N51 O52 Y 93.0(3) . . ?
N51 O53 Y 96.0(3) . . ?
N73 C72 O71 113.7(14) . . ?
C72 N73 C74 137.4(12) . . ?
C72 N73 C75 117.3(12) . . ?
C74 N73 C75 104.9(11) . . ?

loop_
_geom_bond_atom_site_label_1
_geom_bond_atom_site_label_2
_geom_bond_distance
_geom_bond_site_symmetry_2
_geom_bond_publ_flag
Y O13 2.346(3) . ?
Y O31 2.347(4) . ?
Y O41 2.348(3) . ?
Y O13 2.354(3) 2_765 ?
Y O26 2.355(3) . ?
Y N11 2.470(3) . ?
Y O53 2.480(4) . ?
Y O52 2.522(4) . ?
Y N22 2.563(4) . ?
Y N51 2.871(4) . ?
Y Y 3.8858(9) 2_765 ?
N11 C20 1.323(6) . ?
N11 C12 1.358(5) . ?
C12 C17 1.416(6) . ?
C12 C13 1.424(6) . ?
C13 O13 1.333(5) . ?
C13 C14 1.377(6) . ?
O13 Y 2.354(3) 2_765 ?
C14 C15 1.411(6) . ?
C15 C16 1.361(7) . ?
C16 C17 1.410(7) . ?
C17 C18 1.417(7) . ?
C18 C19 1.353(7) . ?
C19 C20 1.406(6) . ?
C20 C21 1.463(6) . ?
C21 N22 1.275(6) . ?
N22 N23 1.361(5) . ?
N23 C24 1.367(6) . ?
C24 O26 1.245(6) . ?
C24 N25 1.326(6) . ?
O31 C32 1.236(6) . ?
C32 N33 1.311(7) . ?
N33 C35 1.445(9) . ?
N33 C34 1.459(9) . ?
O41 C42 1.236(6) . ?
C42 N43 1.320(6) . ?
N43 C45 1.436(8) . ?
N43 C44 1.457(7) . ?
N51 O53 1.211(6) . ?
N51 O52 1.245(5) . ?
N51 O54 1.273(6) . ?
O71 C72 1.407(18) . ?
C72 N73 1.231(17) . ?
N73 C74 1.406(16) . ?
N73 C75 1.509(16) . ?

loop_
_geom_torsion_atom_site_label_1
_geom_torsion_atom_site_label_2
_geom_torsion_atom_site_label_3
_geom_torsion_atom_site_label_4
_geom_torsion
_geom_torsion_site_symmetry_1
_geom_torsion_site_symmetry_2
_geom_torsion_site_symmetry_3
_geom_torsion_site_symmetry_4
_geom_torsion_publ_flag
O13 Y N11 C20 173.2(4) . . . . ?
O31 Y N11 C20 71.5(4) . . . . ?
O41 Y N11 C20 -117.7(4) . . . . ?
O13 Y N11 C20 134.3(3) 2_765 . . . ?
O26 Y N11 C20 3.1(4) . . . . ?
O53 Y N11 C20 -62.9(4) . . . . ?
O52 Y N11 C20 -113.1(4) . . . . ?
N22 Y N11 C20 2.2(3) . . . . ?
N51 Y N11 C20 -87.4(4) . . . . ?
Y Y N11 C20 154.8(3) 2_765 . . . ?
O13 Y N11 C12 -12.7(3) . . . . ?
O31 Y N11 C12 -114.5(3) . . . . ?
O41 Y N11 C12 56.3(4) . . . . ?
O13 Y N11 C12 -51.7(3) 2_765 . . . ?
O26 Y N11 C12 177.1(3) . . . . ?
O53 Y N11 C12 111.1(3) . . . . ?
O52 Y N11 C12 60.9(3) . . . . ?
N22 Y N11 C12 176.2(3) . . . . ?
N51 Y N11 C12 86.7(3) . . . . ?
Y Y N11 C12 -31.2(3) 2_765 . . . ?
C20 N11 C12 C17 1.3(6) . . . . ?
Y N11 C12 C17 -173.0(3) . . . . ?
C20 N11 C12 C13 -176.5(4) . . . . ?
Y N11 C12 C13 9.1(5) . . . . ?
N11 C12 C13 O13 5.1(6) . . . . ?
C17 C12 C13 O13 -172.8(4) . . . . ?
N11 C12 C13 C14 -176.3(4) . . . . ?
C17 C12 C13 C14 5.8(7) . . . . ?
C14 C13 O13 Y 163.4(4) . . . . ?
C12 C13 O13 Y -18.1(5) . . . . ?
C14 C13 O13 Y -37.1(6) . . . 2_765 ?
C12 C13 O13 Y 141.4(3) . . . 2_765 ?
O31 Y O13 C13 92.9(3) . . . . ?
O41 Y O13 C13 -130.6(3) . . . . ?
O13 Y O13 C13 162.2(4) 2_765 . . . ?
O26 Y O13 C13 160.9(5) . . . . ?
N11 Y O13 C13 16.1(3) . . . . ?
O53 Y O13 C13 -54.0(3) . . . . ?
O52 Y O13 C13 -65.0(3) . . . . ?
N22 Y O13 C13 26.0(4) . . . . ?
N51 Y O13 C13 -60.7(3) . . . . ?
Y Y O13 C13 162.2(4) 2_765 . . . ?
O31 Y O13 Y -69.27(15) . . . 2_765 ?
O41 Y O13 Y 67.26(15) . . . 2_765 ?
O13 Y O13 Y 0.0 2_765 . . 2_765 ?
O26 Y O13 Y -1.3(6) . . . 2_765 ?
N11 Y O13 Y -146.09(17) . . . 2_765 ?
O53 Y O13 Y 143.84(15) . . . 2_765 ?
O52 Y O13 Y 132.79(17) . . . 2_765 ?
N22 Y O13 Y -136.17(14) . . . 2_765 ?
N51 Y O13 Y 137.10(13) . . . 2_765 ?
O13 C13 C14 C15 174.5(5) . . . . ?
C12 C13 C14 C15 -4.0(7) . . . . ?
C13 C14 C15 C16 1.0(9) . . . . ?
C14 C15 C16 C17 0.4(9) . . . . ?
C15 C16 C17 C12 1.4(8) . . . . ?
C15 C16 C17 C18 -179.0(6) . . . . ?
N11 C12 C17 C16 177.6(4) . . . . ?
C13 C12 C17 C16 -4.6(7) . . . . ?
N11 C12 C17 C18 -2.0(7) . . . . ?
C13 C12 C17 C18 175.8(5) . . . . ?
C16 C17 C18 C19 -179.4(5) . . . . ?
C12 C17 C18 C19 0.3(8) . . . . ?
C17 C18 C19 C20 2.0(8) . . . . ?
C12 N11 C20 C19 1.1(7) . . . . ?
Y N11 C20 C19 174.9(4) . . . . ?
C12 N11 C20 C21 -178.4(4) . . . . ?
Y N11 C20 C21 -4.6(5) . . . . ?
C18 C19 C20 N11 -2.8(8) . . . . ?
C18 C19 C20 C21 176.7(5) . . . . ?
N11 C20 C21 N22 4.9(6) . . . . ?
C19 C20 C21 N22 -174.7(5) . . . . ?
C20 C21 N22 N23 -179.1(4) . . . . ?
C20 C21 N22 Y -3.2(6) . . . . ?
O13 Y N22 C21 -9.6(4) . . . . ?
O31 Y N22 C21 -90.8(4) . . . . ?
O41 Y N22 C21 139.4(4) . . . . ?
O13 Y N22 C21 -109.8(4) 2_765 . . . ?
O26 Y N22 C21 -178.3(4) . . . . ?
N11 Y N22 C21 0.8(3) . . . . ?
O53 Y N22 C21 98.6(4) . . . . ?
O52 Y N22 C21 64.1(4) . . . . ?
N51 Y N22 C21 81.9(4) . . . . ?
Y Y N22 C21 -53.3(4) 2_765 . . . ?
O13 Y N22 N23 166.5(3) . . . . ?
O31 Y N22 N23 85.2(3) . . . . ?
O41 Y N22 N23 -44.6(4) . . . . ?
O13 Y N22 N23 66.2(4) 2_765 . . . ?
O26 Y N22 N23 -2.3(3) . . . . ?
N11 Y N22 N23 176.8(4) . . . . ?
O53 Y N22 N23 -85.4(3) . . . . ?
O52 Y N22 N23 -119.8(3) . . . . ?
N51 Y N22 N23 -102.0(3) . . . . ?
Y Y N22 N23 122.8(3) 2_765 . . . ?
C21 N22 N23 C24 177.0(4) . . . . ?
Y N22 N23 C24 0.8(5) . . . . ?
N22 N23 C24 O26 2.8(7) . . . . ?
N22 N23 C24 N25 -177.0(5) . . . . ?
N25 C24 O26 Y 174.2(4) . . . . ?
N23 C24 O26 Y -5.7(7) . . . . ?
O13 Y O26 C24 -136.7(5) . . . . ?
O31 Y O26 C24 -66.5(4) . . . . ?
O41 Y O26 C24 152.4(4) . . . . ?
O13 Y O26 C24 -137.9(4) 2_765 . . . ?
N11 Y O26 C24 3.3(5) . . . . ?
O53 Y O26 C24 74.9(4) . . . . ?
O52 Y O26 C24 94.4(4) . . . . ?
N22 Y O26 C24 4.2(4) . . . . ?
N51 Y O26 C24 85.1(4) . . . . ?
Y Y O26 C24 -137.7(4) 2_765 . . . ?
O13 Y O31 C32 50.5(5) . . . . ?
O41 Y O31 C32 -57.1(6) . . . . ?
O13 Y O31 C32 -14.6(5) 2_765 . . . ?
O26 Y O31 C32 -116.1(5) . . . . ?
N11 Y O31 C32 115.5(5) . . . . ?
O53 Y O31 C32 -170.1(5) . . . . ?
O52 Y O31 C32 105.1(5) . . . . ?
N22 Y O31 C32 178.2(5) . . . . ?
N51 Y O31 C32 163.1(4) . . . . ?
Y Y O31 C32 18.5(5) 2_765 . . . ?
Y O31 C32 N33 126.3(5) . . . . ?
O31 C32 N33 C35 -1.7(9) . . . . ?
O31 C32 N33 C34 -178.7(6) . . . . ?
O13 Y O41 C42 -148.9(4) . . . . ?
O31 Y O41 C42 -41.5(5) . . . . ?
O13 Y O41 C42 -84.4(4) 2_765 . . . ?
O26 Y O41 C42 17.6(4) . . . . ?
N11 Y O41 C42 151.2(4) . . . . ?
O53 Y O41 C42 93.7(4) . . . . ?
O52 Y O41 C42 146.5(4) . . . . ?
N22 Y O41 C42 55.5(5) . . . . ?
N51 Y O41 C42 119.2(4) . . . . ?
Y Y O41 C42 -117.3(4) 2_765 . . . ?
Y O41 C42 N43 150.8(4) . . . . ?
O41 C42 N43 C45 -2.1(8) . . . . ?
O41 C42 N43 C44 -179.5(5) . . . . ?
O13 Y N51 O53 165.8(3) . . . . ?
O31 Y N51 O53 52.5(4) . . . . ?
O41 Y N51 O53 -98.0(3) . . . . ?
O13 Y N51 O53 -130.6(3) 2_765 . . . ?
O26 Y N51 O53 -23.7(3) . . . . ?
N11 Y N51 O53 100.4(3) . . . . ?
O52 Y N51 O53 175.1(4) . . . . ?
N22 Y N51 O53 38.5(3) . . . . ?
Y Y N51 O53 -168.4(3) 2_765 . . . ?
O13 Y N51 O52 -9.3(3) . . . . ?
O31 Y N51 O52 -122.6(3) . . . . ?
O41 Y N51 O52 86.9(3) . . . . ?
O13 Y N51 O52 54.3(3) 2_765 . . . ?
O26 Y N51 O52 161.2(3) . . . . ?
N11 Y N51 O52 -74.8(3) . . . . ?
O53 Y N51 O52 -175.1(4) . . . . ?
N22 Y N51 O52 -136.6(3) . . . . ?
Y Y N51 O52 16.5(3) 2_765 . . . ?
O13 Y N51 O54 -107(3) . . . . ?
O31 Y N51 O54 139(3) . . . . ?
O41 Y N51 O54 -11(3) . . . . ?
O13 Y N51 O54 -44(3) 2_765 . . . ?
O26 Y N51 O54 63(3) . . . . ?
N11 Y N51 O54 -173(3) . . . . ?
O53 Y N51 O54 87(3) . . . . ?
O52 Y N51 O54 -98(3) . . . . ?
N22 Y N51 O54 126(3) . . . . ?
Y Y N51 O54 -81(3) 2_765 . . . ?
O53 N51 O52 Y -4.9(4) . . . . ?
O54 N51 O52 Y 172.9(3) . . . . ?
O13 Y O52 N51 170.0(3) . . . . ?
O31 Y O52 N51 110.0(3) . . . . ?
O41 Y O52 N51 -83.5(3) . . . . ?
O13 Y O52 N51 -139.8(2) 2_765 . . . ?
O26 Y O52 N51 -21.8(3) . . . . ?
N11 Y O52 N51 99.3(3) . . . . ?
O53 Y O52 N51 2.7(2) . . . . ?
N22 Y O52 N51 44.7(3) . . . . ?
Y Y O52 N51 -165.5(2) 2_765 . . . ?
O52 N51 O53 Y 5.0(4) . . . . ?
O54 N51 O53 Y -172.8(3) . . . . ?
O13 Y O53 N51 -16.2(3) . . . . ?
O31 Y O53 N51 -149.0(3) . . . . ?
O41 Y O53 N51 74.0(3) . . . . ?
O13 Y O53 N51 77.3(4) 2_765 . . . ?
O26 Y O53 N51 155.4(3) . . . . ?
N11 Y O53 N51 -76.3(3) . . . . ?
O52 Y O53 N51 -2.7(2) . . . . ?
N22 Y O53 N51 -137.2(3) . . . . ?
Y Y O53 N51 16.9(4) 2_765 . . . ?
O71 C72 N73 C74 172.1(13) . . . . ?
O71 C72 N73 C75 0.2(19) . . . . ?
